data_1556357
loop_
_publ_author_name
'Tofan, Daniel'
'Cummins, Christopher C.'

_publ_section_title
;
 Bicyclic dinuclear tris-(ditopic diphosphane) complexes of zerovalent
 group 10 metals
;
_journal_issue 8
_journal_name_full 'Chemical Science'
_journal_page_first 2474
_journal_paper_doi 10.1039/c2sc20559a
_journal_volume 3
_journal_year 2012
_chemical_formula_sum 'C87 H114 O2 P8 Pt2'
_chemical_formula_weight 1829.72
_space_group_IT_number 9
_space_group_name_Hall 'C -2yc'
_space_group_name_H-M_alt 'C 1 c 1'
_symmetry_cell_setting monoclinic
_symmetry_space_group_name_H-M 'C 1 c 1'
_atom_sites_solution_hydrogens geom
_atom_sites_solution_primary direct
_atom_sites_solution_secondary difmap
_audit_creation_method SHELXL-97
_cell_angle_alpha 90.00
_cell_angle_beta 111.9700(10)
_cell_angle_gamma 90.00
_cell_formula_units_Z 4
_cell_length_a 20.4091(11)
_cell_length_b 16.3489(9)
_cell_length_c 26.2219(18)
_cell_measurement_reflns_used 9033
_cell_measurement_temperature 100(2)
_cell_measurement_theta_max 30.81
_cell_measurement_theta_min 2.63
_cell_volume 8114.0(8)
_computing_cell_refinement 'SAINT 7.46A (Bruker-AXS, 2010)'
_computing_data_collection 'APEX2 v2010.7.0 (Bruker-AXS, 2010)'
_computing_data_reduction 'SAINT 7.46A (Bruker-AXS, 2010)'
_computing_molecular_graphics 'Bruker SHELXTL'
_computing_publication_material 'Bruker SHELXTL'
_computing_structure_refinement 'SHELXL-97 (Sheldrick, 2008)'
_computing_structure_solution 'SHELXS-97 (Sheldrick, 2008)'
_diffrn_ambient_temperature 100(2)
_diffrn_detector_area_resol_mean 8.3
_diffrn_measured_fraction_theta_full 1.000
_diffrn_measured_fraction_theta_max 1.000
_diffrn_measurement_device_type 'Bruker Smart APEX2 CCD'
_diffrn_measurement_method '\f and \w scans'
_diffrn_radiation_monochromator graphite
_diffrn_radiation_source 'fine-focus sealed tube'
_diffrn_radiation_type MoK\a
_diffrn_radiation_wavelength 0.71073
_diffrn_reflns_av_R_equivalents 0.0580
_diffrn_reflns_av_sigmaI/netI 0.0543
_diffrn_reflns_limit_h_max 29
_diffrn_reflns_limit_h_min -28
_diffrn_reflns_limit_k_max 23
_diffrn_reflns_limit_k_min -23
_diffrn_reflns_limit_l_max 37
_diffrn_reflns_limit_l_min -37
_diffrn_reflns_number 105960
_diffrn_reflns_theta_full 30.51
_diffrn_reflns_theta_max 30.51
_diffrn_reflns_theta_min 1.65
_exptl_absorpt_coefficient_mu 3.649
_exptl_absorpt_correction_T_max 0.9644
_exptl_absorpt_correction_T_min 0.8386
_exptl_absorpt_correction_type multi-scan
_exptl_absorpt_process_details 'SADABS (Sheldrick, 2009)'
_exptl_crystal_colour orange
_exptl_crystal_density_diffrn 1.498
_exptl_crystal_density_method 'not measured'
_exptl_crystal_description block
_exptl_crystal_F_000 3712
_exptl_crystal_size_max 0.05
_exptl_crystal_size_mid 0.02
_exptl_crystal_size_min 0.01
_refine_diff_density_max 1.095
_refine_diff_density_min -1.067
_refine_diff_density_rms 0.111
_refine_ls_abs_structure_details 'Flack H D (1983), Acta Cryst. A39, 876-881'
_refine_ls_abs_structure_Flack 0.490(3)
_refine_ls_extinction_method none
_refine_ls_goodness_of_fit_ref 1.015
_refine_ls_hydrogen_treatment constr
_refine_ls_matrix_type full
_refine_ls_number_parameters 988
_refine_ls_number_reflns 24728
_refine_ls_number_restraints 469
_refine_ls_restrained_S_all 1.016
_refine_ls_R_factor_all 0.0459
_refine_ls_R_factor_gt 0.0329
_refine_ls_shift/su_max 0.003
_refine_ls_shift/su_mean 0.000
_refine_ls_structure_factor_coef Fsqd
_refine_ls_weighting_details 'calc w=1/[\s^2^(Fo^2^)+(0.0227P)^2^+6.4798P] where P=(Fo^2^+2Fc^2^)/3'
_refine_ls_weighting_scheme calc
_refine_ls_wR_factor_gt 0.0571
_refine_ls_wR_factor_ref 0.0612
_reflns_number_gt 21491
_reflns_number_total 24728
_reflns_threshold_expression >2sigma(I)
_cod_data_source_file c2sc20559a.txt
_cod_data_source_block x8_10081-cut
_cod_depositor_comments
;
The following automatic conversions were performed:

data item '_symmetry_cell_setting' value 'Monoclinic' was changed to
'monoclinic' in accordance with the
/home/saulius/struct/COD-crude-data/automatic-downloads/DataCite-retrospective/RSC/depositions/lib/dictionaries/cif_core.dic
dictionary named 'cif_core.dic' version 2.4.2 last updated on
2011-04-26.

Automatic conversion script
Id: cif_fix_values 6909 2019-04-08 15:41:33Z antanas 
;
_cod_original_sg_symbol_H-M Cc
_cod_database_code 1556357

loop_
_symmetry_equiv_pos_as_xyz
'x, y, z'
'x, -y, z+1/2'
'x+1/2, y+1/2, z'
'x+1/2, -y+1/2, z+1/2'

loop_
_atom_site_label
_atom_site_type_symbol
_atom_site_fract_x
_atom_site_fract_y
_atom_site_fract_z
_atom_site_U_iso_or_equiv
_atom_site_adp_type
_atom_site_occupancy
_atom_site_symmetry_multiplicity
_atom_site_calc_flag
_atom_site_refinement_flags
_atom_site_disorder_assembly
_atom_site_disorder_group
Pt1 Pt 0.028159(6) -0.108820(10) -0.442097(6) 0.01857(3) Uani 1 1 d . . .
Pt2 Pt -0.028172(7) 0.071937(9) -0.558049(6) 0.02012(3) Uani 1 1 d . . .
P1 P 0.02556(5) -0.15031(7) -0.52652(4) 0.0221(2) Uani 1 1 d . . .
P4 P -0.01023(5) -0.05350(7) -0.59051(4) 0.0209(2) Uani 1 1 d . . .
P2 P -0.08265(5) -0.05475(7) -0.46019(4) 0.0220(2) Uani 1 1 d . . .
P5 P -0.11233(5) 0.04693(7) -0.52083(4) 0.0217(2) Uani 1 1 d . . .
P3 P 0.10255(5) 0.00292(7) -0.41943(4) 0.0210(2) Uani 1 1 d . . .
P6 P 0.07280(5) 0.10039(7) -0.48301(4) 0.0210(2) Uani 1 1 d . . .
P7 P 0.06263(5) -0.20244(7) -0.37341(4) 0.0204(2) Uani 1 1 d . . .
P8 P -0.05923(5) 0.17145(7) -0.62215(4) 0.0191(2) Uani 1 1 d . B .
C41 C -0.0035(2) -0.2691(3) -0.36261(18) 0.0241(9) Uani 1 1 d . . .
C71 C 0.0102(2) 0.2377(3) -0.62884(17) 0.0209(8) Uani 1 1 d . . .
C81 C -0.1052(2) 0.1412(3) -0.69464(17) 0.0220(8) Uani 1 1 d . . .
C51 C 0.1057(2) -0.1586(3) -0.30469(16) 0.0241(9) Uani 1 1 d . . .
C17 C 0.1107(3) -0.1909(4) -0.5881(2) 0.0403(14) Uani 1 1 d . . .
C84 C -0.1826(3) 0.0918(3) -0.8023(2) 0.0322(11) Uani 1 1 d . . .
H84 H -0.2099 0.0757 -0.8390 0.039 Uiso 1 1 calc R . .
C61 C 0.1280(2) -0.2800(3) -0.37425(18) 0.0297(10) Uani 1 1 d . . .
C13 C -0.1262(2) -0.1663(3) -0.63575(19) 0.0295(11) Uani 1 1 d . . .
C14 C -0.0729(2) -0.1145(3) -0.64826(18) 0.0298(10) Uani 1 1 d . . .
H14A H -0.0990 -0.0763 -0.6783 0.036 Uiso 1 1 calc R . .
H14B H -0.0448 -0.1509 -0.6624 0.036 Uiso 1 1 calc R . .
C21 C -0.1144(2) -0.0114(3) -0.40751(19) 0.0315(11) Uani 1 1 d . . .
H21A H -0.1667 -0.0124 -0.4228 0.038 Uiso 1 1 calc R . .
H21B H -0.0983 -0.0478 -0.3749 0.038 Uiso 1 1 calc R . .
C16 C 0.0882(3) -0.1338(3) -0.6279(2) 0.0336(11) Uani 1 1 d . . .
C28 C -0.1576(2) -0.1256(3) -0.4969(2) 0.0318(11) Uani 1 1 d . . .
H28A H -0.1510 -0.1463 -0.5301 0.038 Uiso 1 1 calc R . .
H28B H -0.1544 -0.1731 -0.4727 0.038 Uiso 1 1 calc R . .
C38 C 0.0994(2) 0.0625(3) -0.35968(18) 0.0277(10) Uani 1 1 d . . .
H38A H 0.0493 0.0737 -0.3660 0.033 Uiso 1 1 calc R . .
H38B H 0.1187 0.0279 -0.3264 0.033 Uiso 1 1 calc R . .
C34 C 0.1624(2) 0.1266(3) -0.48356(19) 0.0312(11) Uani 1 1 d . . .
H34A H 0.1557 0.1634 -0.5151 0.037 Uiso 1 1 calc R . .
H34B H 0.1889 0.1576 -0.4496 0.037 Uiso 1 1 calc R . .
C36 C 0.1220(2) 0.2020(3) -0.38649(18) 0.0333(11) Uani 1 1 d . . .
C33 C 0.2072(2) 0.0557(3) -0.48728(18) 0.0301(10) Uani 1 1 d . . .
C52 C 0.0644(2) -0.1154(3) -0.28204(18) 0.0285(9) Uani 1 1 d . . .
H52 H 0.0146 -0.1145 -0.3005 0.034 Uiso 1 1 calc R . .
C11 C -0.0263(3) -0.2386(3) -0.56604(18) 0.0302(10) Uani 1 1 d . . .
H11A H -0.0054 -0.2559 -0.5928 0.036 Uiso 1 1 calc R . .
H11B H -0.0207 -0.2845 -0.5402 0.036 Uiso 1 1 calc R . .
C23 C -0.1063(2) 0.1372(3) -0.4248(2) 0.0340(11) Uani 1 1 d . . .
C27 C -0.2303(2) -0.0909(3) -0.5140(2) 0.0345(11) Uani 1 1 d . . .
C72 C 0.0020(3) 0.3207(3) -0.6406(2) 0.0409(13) Uani 1 1 d . . .
H72 H -0.0411 0.3463 -0.6434 0.049 Uiso 1 1 calc R . .
C37 C 0.1392(2) 0.1432(3) -0.34814(17) 0.0306(11) Uani 1 1 d . . .
C22 C -0.0903(3) 0.0750(3) -0.3886(2) 0.0343(12) Uani 1 1 d . . .
C45 C -0.1145(3) -0.3424(3) -0.4040(2) 0.0447(13) Uani 1 1 d . . .
H45 H -0.1543 -0.3562 -0.4359 0.054 Uiso 1 1 calc R . .
C74 C 0.1162(3) 0.3302(3) -0.6446(2) 0.0439(13) Uani 1 1 d . . .
H74 H 0.1536 0.3620 -0.6475 0.053 Uiso 1 1 calc R . .
C24 C -0.1499(2) 0.1210(3) -0.4848(2) 0.0332(11) Uani 1 1 d . . .
H24A H -0.1575 0.1737 -0.5047 0.040 Uiso 1 1 calc R . .
H24B H -0.1967 0.1005 -0.4876 0.040 Uiso 1 1 calc R . .
C55 C 0.2099(3) -0.1145(4) -0.2273(2) 0.0534(18) Uani 1 1 d . . .
H55 H 0.2599 -0.1129 -0.2091 0.064 Uiso 1 1 calc R . .
C54 C 0.1665(4) -0.0733(4) -0.2056(2) 0.0525(17) Uani 1 1 d . . .
H54 H 0.1867 -0.0449 -0.1717 0.063 Uiso 1 1 calc R . .
C44 C -0.1083(3) -0.3731(3) -0.3533(2) 0.0446(14) Uani 1 1 d . . .
H44 H -0.1435 -0.4085 -0.3501 0.054 Uiso 1 1 calc R . .
C86 C -0.0968(2) 0.1797(3) -0.73931(17) 0.0304(10) Uani 1 1 d . . .
H86 H -0.0644 0.2238 -0.7330 0.036 Uiso 1 1 calc R . .
C26 C -0.2485(2) -0.0276(3) -0.5487(2) 0.0337(11) Uani 1 1 d . . .
C25 C -0.1967(2) 0.0064(3) -0.57156(18) 0.0302(10) Uani 1 1 d . . .
H25A H -0.2203 0.0509 -0.5975 0.036 Uiso 1 1 calc R . .
H25B H -0.1852 -0.0373 -0.5931 0.036 Uiso 1 1 calc R . .
C12 C -0.1043(2) -0.2247(3) -0.59694(19) 0.0334(11) Uani 1 1 d . . .
C42 C 0.0020(2) -0.3006(3) -0.31154(17) 0.0301(10) Uani 1 1 d . . .
H42 H 0.0417 -0.2870 -0.2795 0.036 Uiso 1 1 calc R . .
C85 C -0.1349(2) 0.1548(3) -0.79269(18) 0.0348(11) Uani 1 1 d . . .
H85 H -0.1282 0.1812 -0.8226 0.042 Uiso 1 1 calc R . .
C32 C 0.2250(2) -0.0032(3) -0.44875(18) 0.0293(10) Uani 1 1 d . . .
C321 C 0.2747(2) -0.0722(3) -0.4458(2) 0.0403(12) Uani 1 1 d . . .
H32A H 0.2785 -0.0792 -0.4817 0.061 Uiso 1 1 calc R . .
H32B H 0.2568 -0.1228 -0.4357 0.061 Uiso 1 1 calc R . .
H32C H 0.3214 -0.0597 -0.4181 0.061 Uiso 1 1 calc R . .
C161 C 0.0797(3) -0.1441(3) -0.68734(19) 0.0442(13) Uani 1 1 d . . .
H16A H 0.0858 -0.2018 -0.6946 0.066 Uiso 1 1 calc R . .
H16B H 0.1154 -0.1112 -0.6946 0.066 Uiso 1 1 calc R . .
H16C H 0.0325 -0.1259 -0.7113 0.066 Uiso 1 1 calc R . .
C62 C 0.1285(3) -0.3625(4) -0.3570(2) 0.0486(15) Uani 1 1 d . . .
H62 H 0.0948 -0.3803 -0.3423 0.058 Uiso 1 1 calc R . .
C75 C 0.1236(2) 0.2486(3) -0.6368(2) 0.0356(11) Uani 1 1 d . . .
H75 H 0.1650 0.2224 -0.6371 0.043 Uiso 1 1 calc R . .
C43 C -0.0506(3) -0.3520(3) -0.3074(2) 0.0369(11) Uani 1 1 d . . .
H43 H -0.0465 -0.3725 -0.2725 0.044 Uiso 1 1 calc R . .
C65 C 0.2266(3) -0.3130(4) -0.4004(2) 0.0491(15) Uani 1 1 d . . .
H65 H 0.2608 -0.2960 -0.4147 0.059 Uiso 1 1 calc R . .
C46 C -0.0622(2) -0.2912(3) -0.40819(19) 0.0340(10) Uani 1 1 d . . .
H46 H -0.0668 -0.2709 -0.4433 0.041 Uiso 1 1 calc R . .
C331 C 0.2334(3) 0.0619(3) -0.5340(2) 0.0410(12) Uani 1 1 d . . .
H33A H 0.2684 0.0189 -0.5302 0.061 Uiso 1 1 calc R . .
H33B H 0.2552 0.1156 -0.5330 0.061 Uiso 1 1 calc R . .
H33C H 0.1936 0.0552 -0.5691 0.061 Uiso 1 1 calc R . .
C76 C 0.0714(2) 0.2025(3) -0.6285(2) 0.0341(10) Uani 1 1 d . . .
H76 H 0.0781 0.1452 -0.6225 0.041 Uiso 1 1 calc R . .
C56 C 0.1786(2) -0.1585(3) -0.27622(19) 0.0398(12) Uani 1 1 d . . .
H56 H 0.2078 -0.1890 -0.2903 0.048 Uiso 1 1 calc R . .
C35 C 0.0625(2) 0.1876(3) -0.44118(17) 0.0294(10) Uani 1 1 d . . .
H35A H 0.0561 0.2380 -0.4634 0.035 Uiso 1 1 calc R . .
H35B H 0.0185 0.1790 -0.4343 0.035 Uiso 1 1 calc R . .
C64 C 0.2266(3) -0.3925(5) -0.3829(3) 0.0569(17) Uani 1 1 d . . .
H64 H 0.2605 -0.4305 -0.3854 0.068 Uiso 1 1 calc R . .
C31 C 0.2004(2) 0.0009(3) -0.40110(17) 0.0292(10) Uani 1 1 d . . .
H31A H 0.2208 0.0506 -0.3794 0.035 Uiso 1 1 calc R . .
H31B H 0.2199 -0.0468 -0.3770 0.035 Uiso 1 1 calc R . .
C66 C 0.1765(2) -0.2579(3) -0.39713(19) 0.0358(11) Uani 1 1 d . . .
H66 H 0.1755 -0.2039 -0.4109 0.043 Uiso 1 1 calc R . .
C15 C 0.0657(2) -0.0529(3) -0.61267(19) 0.0300(10) Uani 1 1 d . . .
H15A H 0.0541 -0.0161 -0.6448 0.036 Uiso 1 1 calc R . .
H15B H 0.1066 -0.0289 -0.5827 0.036 Uiso 1 1 calc R . .
C271 C -0.2767(3) -0.1294(4) -0.4880(3) 0.0528(15) Uani 1 1 d . . .
H27A H -0.2596 -0.1147 -0.4489 0.079 Uiso 1 1 calc R . .
H27B H -0.2756 -0.1890 -0.4916 0.079 Uiso 1 1 calc R . .
H27C H -0.3253 -0.1098 -0.5064 0.079 Uiso 1 1 calc R . .
C18 C 0.1126(2) -0.1732(3) -0.53180(18) 0.0359(11) Uani 1 1 d . . .
H18A H 0.1443 -0.1259 -0.5169 0.043 Uiso 1 1 calc R . .
H18B H 0.1337 -0.2208 -0.5080 0.043 Uiso 1 1 calc R . .
C221 C -0.0529(3) 0.0845(4) -0.3277(2) 0.0456(13) Uani 1 1 d . . .
H22A H -0.0329 0.1396 -0.3195 0.068 Uiso 1 1 calc R . .
H22B H -0.0149 0.0440 -0.3142 0.068 Uiso 1 1 calc R . .
H22C H -0.0866 0.0760 -0.3095 0.068 Uiso 1 1 calc R . .
C82 C -0.1523(3) 0.0770(3) -0.70595(19) 0.0389(12) Uani 1 1 d . . .
H82 H -0.1586 0.0490 -0.6764 0.047 Uiso 1 1 calc R . .
C261 C -0.3187(2) 0.0159(4) -0.5662(3) 0.0535(15) Uani 1 1 d . . .
H26A H -0.3198 0.0602 -0.5917 0.080 Uiso 1 1 calc R . .
H26B H -0.3250 0.0386 -0.5338 0.080 Uiso 1 1 calc R . .
H26C H -0.3568 -0.0230 -0.5846 0.080 Uiso 1 1 calc R . .
C231 C -0.0885(3) 0.2257(3) -0.4099(2) 0.0471(14) Uani 1 1 d . . .
H23A H -0.0437 0.2292 -0.3783 0.071 Uiso 1 1 calc R . .
H23B H -0.1261 0.2509 -0.4005 0.071 Uiso 1 1 calc R . .
H23C H -0.0841 0.2545 -0.4413 0.071 Uiso 1 1 calc R . .
C131 C -0.2026(3) -0.1531(3) -0.6744(2) 0.0486(14) Uani 1 1 d . . .
H13A H -0.2084 -0.1705 -0.7116 0.073 Uiso 1 1 calc R . .
H13B H -0.2145 -0.0950 -0.6748 0.073 Uiso 1 1 calc R . .
H13C H -0.2339 -0.1854 -0.6616 0.073 Uiso 1 1 calc R . .
C83 C -0.1906(3) 0.0523(4) -0.7593(2) 0.0448(14) Uani 1 1 d . . .
H83 H -0.2226 0.0078 -0.7659 0.054 Uiso 1 1 calc R . .
C73 C 0.0531(3) 0.3673(3) -0.6484(3) 0.0506(14) Uani 1 1 d . . .
H73 H 0.0457 0.4241 -0.6562 0.061 Uiso 1 1 calc R . .
C361 C 0.1575(3) 0.2836(3) -0.3802(2) 0.0512(15) Uani 1 1 d . . .
H36A H 0.1900 0.2908 -0.3420 0.077 Uiso 1 1 calc R . .
H36B H 0.1218 0.3270 -0.3900 0.077 Uiso 1 1 calc R . .
H36C H 0.1840 0.2865 -0.4045 0.077 Uiso 1 1 calc R . .
C53 C 0.0953(3) -0.0737(3) -0.2330(2) 0.0436(13) Uani 1 1 d . . .
H53 H 0.0662 -0.0448 -0.2181 0.052 Uiso 1 1 calc R . .
C371 C 0.1983(3) 0.1482(4) -0.29275(19) 0.0498(14) Uani 1 1 d . . .
H37A H 0.2310 0.1918 -0.2932 0.075 Uiso 1 1 calc R . .
H37B H 0.2235 0.0959 -0.2843 0.075 Uiso 1 1 calc R . .
H37C H 0.1787 0.1603 -0.2647 0.075 Uiso 1 1 calc R . .
C121 C -0.1523(3) -0.2850(4) -0.5843(2) 0.0493(14) Uani 1 1 d . . .
H12A H -0.1996 -0.2614 -0.5947 0.074 Uiso 1 1 calc R . .
H12B H -0.1333 -0.2973 -0.5449 0.074 Uiso 1 1 calc R . .
H12C H -0.1549 -0.3355 -0.6051 0.074 Uiso 1 1 calc R . .
C171 C 0.1338(3) -0.2768(4) -0.5959(2) 0.0559(16) Uani 1 1 d . . .
H17A H 0.1316 -0.2831 -0.6336 0.084 Uiso 1 1 calc R . .
H17B H 0.1023 -0.3167 -0.5889 0.084 Uiso 1 1 calc R . .
H17C H 0.1823 -0.2859 -0.5701 0.084 Uiso 1 1 calc R . .
C63 C 0.1776(3) -0.4167(4) -0.3616(3) 0.0583(17) Uani 1 1 d . . .
H63 H 0.1775 -0.4717 -0.3499 0.070 Uiso 1 1 calc R . .
C91 C -0.1215(2) 0.2480(3) -0.61544(17) 0.0218(8) Uani 1 1 d U . .
C94 C -0.2134(3) 0.3576(5) -0.5957(2) 0.0581(17) Uani 1 1 d U . .
H94 H -0.2427 0.4013 -0.5932 0.070 Uiso 1 1 calc R A 1
C92 C -0.1898(6) 0.2536(10) -0.6541(4) 0.037(3) Uani 0.59(2) 1 d PU B 1
H92 H -0.2041 0.2230 -0.6872 0.045 Uiso 0.59(2) 1 calc PR B 1
C93 C -0.2367(7) 0.3053(12) -0.6429(4) 0.057(4) Uani 0.59(2) 1 d PU B 1
H93 H -0.2849 0.3059 -0.6670 0.068 Uiso 0.59(2) 1 calc PR B 1
C95 C -0.1471(10) 0.3449(16) -0.5527(9) 0.035(3) Uani 0.59(2) 1 d PU B 1
H95 H -0.1340 0.3696 -0.5175 0.042 Uiso 0.59(2) 1 calc PR B 1
C96 C -0.1010(8) 0.2904(11) -0.5677(7) 0.027(3) Uani 0.59(2) 1 d PU B 1
H96 H -0.0537 0.2841 -0.5424 0.032 Uiso 0.59(2) 1 calc PR B 1
C92A C -0.1710(10) 0.2938(16) -0.6578(7) 0.046(5) Uani 0.41(2) 1 d PU B 2
H92A H -0.1749 0.2832 -0.6944 0.056 Uiso 0.41(2) 1 calc PR B 2
C93A C -0.2146(10) 0.3534(17) -0.6497(7) 0.058(6) Uani 0.41(2) 1 d PU B 2
H93A H -0.2430 0.3885 -0.6782 0.070 Uiso 0.41(2) 1 calc PR B 2
C95A C -0.1586(17) 0.333(2) -0.5597(14) 0.051(7) Uani 0.41(2) 1 d PU B 2
H95A H -0.1461 0.3606 -0.5254 0.061 Uiso 0.41(2) 1 calc PR B 2
C96A C -0.1150(15) 0.2760(18) -0.5614(11) 0.042(5) Uani 0.41(2) 1 d PU B 2
H96A H -0.0808 0.2538 -0.5288 0.051 Uiso 0.41(2) 1 calc PR B 2
C11S C -0.1137(4) -0.6257(6) -0.2467(4) 0.090(2) Uani 1 1 d U . .
C12S C -0.1409(4) -0.5510(7) -0.2621(4) 0.103(3) Uani 1 1 d U . .
H12S H -0.1647 -0.5377 -0.2998 0.123 Uiso 1 1 calc R . .
C13S C -0.1323(5) -0.4884(6) -0.2175(5) 0.132(4) Uani 1 1 d U . .
H13S H -0.1523 -0.4354 -0.2264 0.159 Uiso 1 1 calc R . .
C14S C -0.0968(6) -0.5092(6) -0.1668(5) 0.126(4) Uani 1 1 d U . .
H14S H -0.0935 -0.4745 -0.1369 0.152 Uiso 1 1 calc R . .
C15S C -0.0643(8) -0.5844(5) -0.1589(5) 0.165(6) Uani 1 1 d U . .
H15S H -0.0314 -0.5949 -0.1228 0.198 Uiso 1 1 calc R . .
C16S C -0.0729(6) -0.6457(6) -0.1958(3) 0.114(3) Uani 1 1 d U . .
H16S H -0.0517 -0.6980 -0.1860 0.137 Uiso 1 1 calc R . .
C17S C -0.1251(6) -0.6880(9) -0.2881(4) 0.163(5) Uani 1 1 d U . .
H17D H -0.1757 -0.6920 -0.3104 0.244 Uiso 1 1 calc R . .
H17E H -0.1080 -0.7407 -0.2704 0.244 Uiso 1 1 calc R . .
H17F H -0.0994 -0.6735 -0.3118 0.244 Uiso 1 1 calc R . .
O2S O 0.0064(4) 0.4172(4) -0.4525(3) 0.091(2) Uani 0.798(7) 1 d PDU C 1
C21S C -0.0293(4) 0.4893(5) -0.4467(3) 0.064(2) Uani 0.798(7) 1 d PDU C 1
H21C H -0.0014 0.5187 -0.4124 0.077 Uiso 0.798(7) 1 calc PR C 1
H21D H -0.0763 0.4758 -0.4460 0.077 Uiso 0.798(7) 1 calc PR C 1
C22S C -0.0367(5) 0.5402(6) -0.4963(4) 0.073(3) Uani 0.798(7) 1 d PDU C 1
H22D H -0.0793 0.5240 -0.5281 0.088 Uiso 0.798(7) 1 calc PR C 1
H22E H -0.0402 0.5990 -0.4886 0.088 Uiso 0.798(7) 1 calc PR C 1
C23S C 0.0253(7) 0.5245(8) -0.5068(5) 0.103(4) Uani 0.798(7) 1 d PDU C 1
H23D H 0.0624 0.5655 -0.4883 0.123 Uiso 0.798(7) 1 calc PR C 1
H23E H 0.0152 0.5255 -0.5468 0.123 Uiso 0.798(7) 1 calc PR C 1
C24S C 0.0476(6) 0.4412(6) -0.4836(4) 0.087(3) Uani 0.798(7) 1 d PDU C 1
H24C H 0.0408 0.4017 -0.5137 0.104 Uiso 0.798(7) 1 calc PR C 1
H24D H 0.0983 0.4417 -0.4596 0.104 Uiso 0.798(7) 1 calc PR C 1
O2P O 0.0502(19) 0.5624(17) -0.4597(12) 0.143(10) Uani 0.202(7) 1 d PDU C 2
C21P C 0.0300(17) 0.493(2) -0.4334(9) 0.123(9) Uani 0.202(7) 1 d PDU C 2
H21E H -0.0004 0.5113 -0.4138 0.147 Uiso 0.202(7) 1 calc PR C 2
H21F H 0.0725 0.4662 -0.4066 0.147 Uiso 0.202(7) 1 calc PR C 2
C22P C -0.009(2) 0.4354(19) -0.4779(11) 0.119(10) Uani 0.202(7) 1 d PDU C 2
H22F H 0.0216 0.3887 -0.4792 0.143 Uiso 0.202(7) 1 calc PR C 2
H22G H -0.0515 0.4142 -0.4732 0.143 Uiso 0.202(7) 1 calc PR C 2
C23P C -0.0261(18) 0.483(2) -0.5243(8) 0.098(9) Uani 0.202(7) 1 d PDU C 2
H23F H -0.0673 0.5180 -0.5288 0.117 Uiso 0.202(7) 1 calc PR C 2
H23G H -0.0370 0.4483 -0.5576 0.117 Uiso 0.202(7) 1 calc PR C 2
C24P C 0.0389(15) 0.533(3) -0.5140(8) 0.098(8) Uani 0.202(7) 1 d PDU C 2
H24E H 0.0789 0.4986 -0.5144 0.118 Uiso 0.202(7) 1 calc PR C 2
H24F H 0.0305 0.5776 -0.5409 0.118 Uiso 0.202(7) 1 calc PR C 2
O3S O 0.0712(5) 0.3427(5) -0.2748(4) 0.189(4) Uani 1 1 d DU . .
C31S C 0.0490(6) 0.4262(7) -0.2990(4) 0.141(4) Uani 1 1 d DU . .
H31C H 0.0595 0.4339 -0.3326 0.169 Uiso 1 1 calc R . .
H31D H -0.0021 0.4352 -0.3081 0.169 Uiso 1 1 calc R . .
C32S C 0.0923(8) 0.4821(7) -0.2544(5) 0.162(5) Uani 1 1 d DU . .
H32D H 0.1068 0.5303 -0.2704 0.195 Uiso 1 1 calc R . .
H32E H 0.0642 0.5013 -0.2331 0.195 Uiso 1 1 calc R . .
C33S C 0.1510(6) 0.4404(9) -0.2205(5) 0.161(5) Uani 1 1 d DU . .
H33D H 0.1551 0.4452 -0.1818 0.193 Uiso 1 1 calc R . .
H33E H 0.1941 0.4637 -0.2236 0.193 Uiso 1 1 calc R . .
C34S C 0.1433(6) 0.3549(8) -0.2373(5) 0.158(5) Uani 1 1 d DU . .
H34C H 0.1764 0.3414 -0.2557 0.190 Uiso 1 1 calc R . .
H34D H 0.1540 0.3190 -0.2048 0.190 Uiso 1 1 calc R . .

loop_
_atom_site_aniso_label
_atom_site_aniso_U_11
_atom_site_aniso_U_22
_atom_site_aniso_U_33
_atom_site_aniso_U_23
_atom_site_aniso_U_13
_atom_site_aniso_U_12
Pt1 0.01764(6) 0.02181(8) 0.01677(7) 0.00342(7) 0.00702(5) 0.00301(7)
Pt2 0.02214(7) 0.02013(8) 0.01651(7) 0.00233(7) 0.00541(5) -0.00106(7)
P1 0.0249(5) 0.0236(6) 0.0179(5) 0.0022(4) 0.0082(4) 0.0021(4)
P4 0.0249(5) 0.0209(6) 0.0166(5) 0.0012(4) 0.0075(4) -0.0020(4)
P2 0.0191(5) 0.0252(6) 0.0239(5) 0.0066(4) 0.0105(4) 0.0040(4)
P5 0.0191(5) 0.0219(6) 0.0232(5) 0.0046(4) 0.0071(4) 0.0027(4)
P3 0.0181(4) 0.0278(6) 0.0172(5) 0.0016(4) 0.0068(4) -0.0008(4)
P6 0.0225(5) 0.0224(6) 0.0180(5) 0.0007(4) 0.0076(4) -0.0038(4)
P7 0.0219(5) 0.0227(6) 0.0177(5) 0.0044(4) 0.0086(4) 0.0060(4)
P8 0.0200(5) 0.0203(6) 0.0167(5) 0.0017(4) 0.0064(4) -0.0012(4)
C41 0.024(2) 0.023(2) 0.023(2) 0.0018(18) 0.0071(17) 0.0029(17)
C71 0.0206(18) 0.020(2) 0.022(2) 0.0016(17) 0.0081(16) 0.0024(16)
C81 0.0213(19) 0.021(2) 0.022(2) 0.0040(17) 0.0066(16) 0.0010(16)
C51 0.025(2) 0.032(3) 0.0152(19) 0.0053(17) 0.0074(16) 0.0017(18)
C17 0.049(3) 0.042(3) 0.040(3) 0.003(3) 0.029(3) 0.010(3)
C84 0.030(2) 0.038(3) 0.022(2) -0.003(2) 0.0022(18) -0.001(2)
C61 0.028(2) 0.039(3) 0.024(2) 0.003(2) 0.0117(18) 0.012(2)
C13 0.031(2) 0.029(3) 0.025(2) -0.005(2) 0.0056(19) -0.008(2)
C14 0.035(2) 0.028(3) 0.018(2) 0.0003(19) 0.0007(18) -0.010(2)
C21 0.027(2) 0.048(3) 0.027(2) 0.007(2) 0.0187(19) 0.007(2)
C16 0.038(3) 0.035(3) 0.035(3) -0.004(2) 0.022(2) 0.002(2)
C28 0.026(2) 0.029(3) 0.040(3) 0.013(2) 0.0116(19) 0.0001(19)
C38 0.032(2) 0.031(3) 0.024(2) -0.0010(18) 0.0151(19) 0.0000(19)
C34 0.028(2) 0.043(3) 0.024(2) -0.001(2) 0.0108(18) -0.014(2)
C36 0.039(3) 0.040(3) 0.022(2) -0.007(2) 0.012(2) -0.012(2)
C33 0.022(2) 0.045(3) 0.026(2) -0.001(2) 0.0121(18) -0.007(2)
C52 0.041(2) 0.021(2) 0.026(2) -0.0038(18) 0.0144(19) -0.0018(19)
C11 0.050(3) 0.017(2) 0.025(2) 0.0006(18) 0.016(2) -0.004(2)
C23 0.029(2) 0.036(3) 0.042(3) -0.004(2) 0.020(2) 0.005(2)
C27 0.021(2) 0.036(3) 0.048(3) 0.007(2) 0.015(2) -0.0013(19)
C72 0.033(3) 0.039(3) 0.057(3) 0.005(3) 0.024(2) 0.000(2)
C37 0.037(2) 0.038(3) 0.017(2) -0.0079(19) 0.0100(18) -0.011(2)
C22 0.033(2) 0.046(3) 0.032(3) -0.007(2) 0.021(2) 0.007(2)
C45 0.041(3) 0.034(3) 0.049(3) 0.002(3) 0.005(2) -0.014(2)
C74 0.030(2) 0.037(3) 0.070(4) -0.003(3) 0.024(3) -0.010(2)
C24 0.028(2) 0.030(3) 0.040(3) 0.005(2) 0.012(2) 0.0070(19)
C55 0.041(3) 0.072(5) 0.027(3) 0.004(3) -0.011(2) -0.019(3)
C54 0.077(5) 0.053(4) 0.024(3) -0.004(3) 0.014(3) -0.019(3)
C44 0.042(3) 0.034(3) 0.057(4) 0.002(3) 0.018(3) -0.015(2)
C86 0.028(2) 0.042(3) 0.023(2) -0.002(2) 0.0111(17) -0.006(2)
C26 0.0168(19) 0.038(3) 0.043(3) 0.002(2) 0.0077(18) -0.0011(19)
C25 0.022(2) 0.029(3) 0.031(2) 0.010(2) 0.0010(17) -0.0010(18)
C12 0.039(3) 0.033(3) 0.032(3) -0.011(2) 0.017(2) -0.015(2)
C42 0.036(2) 0.033(3) 0.024(2) -0.0016(19) 0.0150(18) -0.004(2)
C85 0.038(2) 0.048(3) 0.022(2) -0.002(2) 0.0151(19) -0.004(2)
C32 0.0183(19) 0.041(3) 0.028(2) -0.003(2) 0.0086(17) -0.0027(18)
C321 0.027(2) 0.057(3) 0.039(3) -0.001(3) 0.015(2) 0.002(2)
C161 0.073(4) 0.038(3) 0.030(3) -0.002(2) 0.030(3) 0.001(3)
C62 0.049(3) 0.043(3) 0.063(4) 0.022(3) 0.031(3) 0.022(3)
C75 0.026(2) 0.040(3) 0.046(3) 0.000(2) 0.020(2) 0.000(2)
C43 0.044(3) 0.037(3) 0.037(3) -0.001(2) 0.023(2) -0.012(2)
C65 0.036(3) 0.064(4) 0.053(3) 0.006(3) 0.023(3) 0.021(3)
C46 0.042(3) 0.027(2) 0.030(2) -0.002(2) 0.009(2) 0.001(2)
C331 0.032(2) 0.058(4) 0.040(3) -0.002(2) 0.021(2) -0.012(2)
C76 0.032(2) 0.030(3) 0.049(3) -0.004(2) 0.025(2) -0.001(2)
C56 0.034(2) 0.055(4) 0.025(2) 0.007(2) 0.006(2) -0.002(2)
C35 0.034(2) 0.027(2) 0.026(2) -0.0041(19) 0.0105(18) -0.0043(19)
C64 0.047(3) 0.061(4) 0.068(4) 0.020(4) 0.028(3) 0.039(3)
C31 0.0199(19) 0.042(3) 0.023(2) -0.0003(19) 0.0041(16) -0.0016(18)
C66 0.030(2) 0.044(3) 0.036(3) 0.010(2) 0.0150(19) 0.009(2)
C15 0.035(2) 0.032(3) 0.030(2) -0.0003(19) 0.020(2) -0.006(2)
C271 0.033(3) 0.058(4) 0.074(4) 0.020(3) 0.028(3) -0.001(3)
C18 0.035(2) 0.047(3) 0.028(2) 0.006(2) 0.014(2) 0.013(2)
C221 0.048(3) 0.063(4) 0.031(3) -0.004(2) 0.020(2) 0.006(3)
C82 0.045(3) 0.045(3) 0.022(2) 0.003(2) 0.008(2) -0.019(2)
C261 0.028(2) 0.052(4) 0.074(4) 0.007(3) 0.012(3) 0.008(2)
C231 0.041(3) 0.049(4) 0.056(3) -0.019(3) 0.024(3) 0.003(3)
C131 0.036(3) 0.047(3) 0.048(3) -0.005(3) -0.001(2) -0.004(2)
C83 0.038(3) 0.058(4) 0.026(3) 0.001(3) -0.002(2) -0.021(3)
C73 0.045(3) 0.035(3) 0.076(4) 0.013(3) 0.028(3) -0.002(2)
C361 0.077(4) 0.038(3) 0.034(3) -0.009(2) 0.016(3) -0.030(3)
C53 0.071(4) 0.036(3) 0.029(3) 0.000(2) 0.025(3) -0.006(3)
C371 0.053(3) 0.061(4) 0.026(3) -0.005(3) 0.004(2) -0.019(3)
C121 0.058(3) 0.050(4) 0.042(3) -0.006(3) 0.020(3) -0.029(3)
C171 0.084(4) 0.049(4) 0.049(3) 0.005(3) 0.041(3) 0.026(3)
C63 0.056(4) 0.043(4) 0.078(5) 0.019(3) 0.027(3) 0.025(3)
C91 0.0228(18) 0.026(2) 0.0179(19) 0.0020(16) 0.0086(15) -0.0023(16)
C94 0.045(3) 0.089(5) 0.042(3) -0.002(3) 0.018(3) 0.034(3)
C92 0.029(4) 0.063(8) 0.018(4) 0.000(4) 0.008(3) 0.013(5)
C93 0.041(6) 0.088(10) 0.031(5) 0.001(5) 0.002(4) 0.038(6)
C95 0.039(5) 0.027(7) 0.036(7) -0.013(5) 0.012(4) -0.001(4)
C96 0.025(4) 0.027(6) 0.030(6) -0.006(5) 0.012(4) 0.000(4)
C92A 0.034(8) 0.071(12) 0.028(5) -0.007(7) 0.004(6) 0.026(7)
C93A 0.040(9) 0.082(14) 0.035(6) -0.007(8) -0.005(6) 0.039(9)
C95A 0.070(12) 0.039(13) 0.031(7) -0.025(8) 0.002(7) 0.018(10)
C96A 0.064(12) 0.043(12) 0.024(5) 0.012(7) 0.021(8) 0.025(9)
C11S 0.064(5) 0.135(7) 0.073(5) 0.017(4) 0.027(4) -0.013(5)
C12S 0.065(5) 0.150(7) 0.075(5) 0.066(4) 0.004(4) -0.006(5)
C13S 0.092(6) 0.080(6) 0.158(8) 0.039(5) -0.030(6) -0.033(5)
C14S 0.163(10) 0.055(5) 0.128(7) 0.005(5) 0.016(7) -0.008(5)
C15S 0.251(13) 0.044(5) 0.123(7) -0.007(5) -0.019(9) 0.021(6)
C16S 0.176(9) 0.080(6) 0.053(4) 0.010(4) 0.005(5) -0.007(6)
C17S 0.122(8) 0.269(13) 0.112(8) -0.093(9) 0.061(7) -0.042(9)
O2S 0.095(5) 0.084(5) 0.104(6) 0.034(4) 0.049(4) 0.021(4)
C21S 0.049(4) 0.071(6) 0.078(5) -0.012(4) 0.032(4) -0.004(4)
C22S 0.091(6) 0.064(6) 0.076(6) 0.003(4) 0.044(5) 0.023(5)
C23S 0.100(8) 0.117(8) 0.115(8) 0.032(7) 0.067(7) 0.010(7)
C24S 0.092(7) 0.095(7) 0.100(7) 0.002(5) 0.068(6) 0.033(5)
O2P 0.15(2) 0.122(17) 0.139(17) -0.034(14) 0.033(16) -0.017(15)
C21P 0.138(19) 0.121(18) 0.108(13) -0.021(14) 0.044(15) 0.016(17)
C22P 0.114(17) 0.108(16) 0.111(16) 0.009(12) 0.015(16) -0.002(14)
C23P 0.104(15) 0.085(17) 0.106(13) -0.003(12) 0.043(14) 0.001(13)
C24P 0.065(14) 0.115(18) 0.147(15) -0.010(14) 0.076(13) 0.032(12)
O3S 0.193(8) 0.116(6) 0.224(10) 0.033(6) 0.040(7) 0.029(6)
C31S 0.154(9) 0.161(9) 0.102(7) 0.058(6) 0.040(6) 0.078(8)
C32S 0.253(15) 0.123(7) 0.142(10) -0.005(7) 0.109(9) 0.048(8)
C33S 0.122(8) 0.273(14) 0.118(9) -0.004(9) 0.080(6) -0.024(8)
C34S 0.149(8) 0.222(11) 0.121(10) 0.097(8) 0.070(7) 0.121(9)

loop_
_atom_type_symbol
_atom_type_description
_atom_type_scat_dispersion_real
_atom_type_scat_dispersion_imag
_atom_type_scat_source
C C 0.0033 0.0016 'International Tables Vol C Tables 4.2.6.8 and 6.1.1.4'
H H 0.0000 0.0000 'International Tables Vol C Tables 4.2.6.8 and 6.1.1.4'
O O 0.0106 0.0060 'International Tables Vol C Tables 4.2.6.8 and 6.1.1.4'
P P 0.1023 0.0942 'International Tables Vol C Tables 4.2.6.8 and 6.1.1.4'
Pt Pt -1.7033 8.3905 'International Tables Vol C Tables 4.2.6.8 and 6.1.1.4'

loop_
_geom_angle_atom_site_label_1
_geom_angle_atom_site_label_2
_geom_angle_atom_site_label_3
_geom_angle
P7 Pt1 P1 117.07(4)
P7 Pt1 P2 114.29(4)
P1 Pt1 P2 104.34(4)
P7 Pt1 P3 110.58(4)
P1 Pt1 P3 104.94(4)
P2 Pt1 P3 104.46(4)
P8 Pt2 P4 114.00(4)
P8 Pt2 P6 113.81(4)
P4 Pt2 P6 106.30(4)
P8 Pt2 P5 113.41(4)
P4 Pt2 P5 104.19(4)
P6 Pt2 P5 104.14(4)
C11 P1 C18 99.3(2)
C11 P1 P4 100.03(15)
C18 P1 P4 98.02(16)
C11 P1 Pt1 124.72(15)
C18 P1 Pt1 116.76(15)
P4 P1 Pt1 113.58(5)
C15 P4 C14 98.5(2)
C15 P4 P1 99.42(16)
C14 P4 P1 99.45(15)
C15 P4 Pt2 112.33(15)
C14 P4 Pt2 128.44(17)
P1 P4 Pt2 114.10(5)
C21 P2 C28 99.9(2)
C21 P2 P5 99.69(16)
C28 P2 P5 98.25(15)
C21 P2 Pt1 125.26(15)
C28 P2 Pt1 114.71(15)
P5 P2 Pt1 114.69(5)
C25 P5 C24 98.5(2)
C25 P5 P2 100.17(15)
C24 P5 P2 100.18(16)
C25 P5 Pt2 113.40(15)
C24 P5 Pt2 127.61(16)
P2 P5 Pt2 112.86(5)
C38 P3 C31 99.3(2)
C38 P3 P6 99.80(15)
C31 P3 P6 99.85(15)
C38 P3 Pt1 113.81(14)
C31 P3 Pt1 126.07(17)
P6 P3 Pt1 113.96(5)
C35 P6 C34 98.9(2)
C35 P6 P3 99.60(15)
C34 P6 P3 100.10(16)
C35 P6 Pt2 113.36(14)
C34 P6 Pt2 126.92(15)
P3 P6 Pt2 113.74(5)
C51 P7 C41 101.0(2)
C51 P7 C61 101.4(2)
C41 P7 C61 99.8(2)
C51 P7 Pt1 114.20(15)
C41 P7 Pt1 119.70(14)
C61 P7 Pt1 117.73(15)
C91 P8 C71 101.08(19)
C91 P8 C81 100.26(19)
C71 P8 C81 99.89(19)
C91 P8 Pt2 115.59(14)
C71 P8 Pt2 118.92(13)
C81 P8 Pt2 117.91(15)
C46 C41 C42 117.6(4)
C46 C41 P7 118.0(4)
C42 C41 P7 124.4(3)
C76 C71 C72 116.5(4)
C76 C71 P8 118.9(3)
C72 C71 P8 124.2(3)
C82 C81 C86 117.2(4)
C82 C81 P8 118.0(3)
C86 C81 P8 124.8(3)
C52 C51 C56 117.9(4)
C52 C51 P7 118.3(3)
C56 C51 P7 123.5(4)
C16 C17 C18 120.4(5)
C16 C17 C171 124.8(5)
C18 C17 C171 114.8(5)
C83 C84 C85 119.9(5)
C66 C61 C62 117.7(4)
C66 C61 P7 117.5(4)
C62 C61 P7 124.6(4)
C12 C13 C14 120.1(4)
C12 C13 C131 124.8(5)
C14 C13 C131 114.7(4)
C13 C14 P4 117.1(3)
C22 C21 P2 115.7(3)
C17 C16 C15 117.1(4)
C17 C16 C161 126.5(5)
C15 C16 C161 116.3(4)
C27 C28 P2 116.6(4)
C37 C38 P3 115.9(3)
C33 C34 P6 116.2(3)
C37 C36 C361 125.2(4)
C37 C36 C35 119.5(4)
C361 C36 C35 115.3(4)
C32 C33 C34 120.3(4)
C32 C33 C331 125.4(4)
C34 C33 C331 114.1(4)
C53 C52 C51 120.7(5)
C12 C11 P1 116.7(3)
C22 C23 C231 124.9(5)
C22 C23 C24 119.6(5)
C231 C23 C24 115.4(5)
C26 C27 C28 119.5(4)
C26 C27 C271 125.0(4)
C28 C27 C271 115.4(4)
C73 C72 C71 122.9(5)
C36 C37 C371 125.2(5)
C36 C37 C38 120.2(4)
C371 C37 C38 114.6(4)
C23 C22 C221 124.5(5)
C23 C22 C21 120.7(5)
C221 C22 C21 114.7(5)
C44 C45 C46 119.8(5)
C75 C74 C73 119.3(5)
C23 C24 P5 116.6(3)
C54 C55 C56 118.8(5)
C53 C54 C55 120.1(5)
C43 C44 C45 119.4(5)
C85 C86 C81 121.2(4)
C27 C26 C25 120.0(4)
C27 C26 C261 124.3(4)
C25 C26 C261 115.7(4)
C26 C25 P5 116.6(3)
C13 C12 C11 119.8(4)
C13 C12 C121 124.8(5)
C11 C12 C121 115.1(4)
C41 C42 C43 120.4(4)
C84 C85 C86 119.9(4)
C33 C32 C321 124.4(4)
C33 C32 C31 120.6(4)
C321 C32 C31 114.8(4)
C63 C62 C61 120.1(5)
C74 C75 C76 120.9(4)
C44 C43 C42 120.9(5)
C64 C65 C66 120.0(5)
C41 C46 C45 122.0(5)
C71 C76 C75 121.4(5)
C51 C56 C55 121.4(5)
C36 C35 P6 116.8(3)
C63 C64 C65 119.8(5)
C32 C31 P3 116.1(3)
C61 C66 C65 121.3(5)
C16 C15 P4 117.0(3)
C17 C18 P1 116.1(3)
C81 C82 C83 121.6(5)
C84 C83 C82 120.2(5)
C72 C73 C74 118.9(5)
C54 C53 C52 121.2(5)
C64 C63 C62 121.0(6)
C96 C91 C92 121.3(9)
C96 C91 C92A 109.9(11)
C92 C91 C92A 32.6(8)
C96 C91 C96A 17.9(12)
C92 C91 C96A 113.1(12)
C92A C91 C96A 112.4(13)
C96 C91 P8 116.9(7)
C92 C91 P8 121.1(6)
C92A C91 P8 127.3(7)
C96A C91 P8 119.7(11)
C95A C94 C93A 115(2)
C95A C94 C95 10(3)
C93A C94 C95 116.4(12)
C95A C94 C93 112.5(17)
C93A C94 C93 39.3(8)
C95 C94 C93 120.6(11)
C93 C92 C91 118.1(10)
C92 C93 C94 121.0(9)
C94 C95 C96 113.5(16)
C91 C96 C95 123.9(13)
C93A C92A C91 124.4(14)
C92A C93A C94 114.7(15)
C94 C95A C96A 130(3)
C95A C96A C91 116(2)
C16S C11S C12S 124.3(10)
C16S C11S C17S 116.6(11)
C12S C11S C17S 118.9(10)
C11S C12S C13S 117.9(8)
C14S C13S C12S 118.2(10)
C13S C14S C15S 116.2(11)
C16S C15S C14S 128.7(10)
C11S C16S C15S 113.6(10)
C21S O2S C24S 105.5(6)
O2S C21S C22S 104.8(6)
C23S C22S C21S 105.1(7)
C22S C23S C24S 104.2(8)
O2S C24S C23S 109.2(7)
C24P O2P C21P 103.4(17)
O2P C21P C22P 106.6(14)
C23P C22P C21P 103.1(16)
C22P C23P C24P 103.2(17)
O2P C24P C23P 99.6(16)
C34S O3S C31S 103.4(9)
C32S C31S O3S 103.3(8)
C33S C32S C31S 108.8(9)
C32S C33S C34S 108.1(9)
O3S C34S C33S 107.8(8)

loop_
_geom_bond_atom_site_label_1
_geom_bond_atom_site_label_2
_geom_bond_distance
Pt1 P7 2.2656(11)
Pt1 P1 2.2969(10)
Pt1 P2 2.3061(10)
Pt1 P3 2.3067(11)
Pt2 P8 2.2531(11)
Pt2 P4 2.3016(11)
Pt2 P6 2.3023(10)
Pt2 P5 2.3074(10)
P1 C11 1.859(5)
P1 C18 1.870(4)
P1 P4 2.2219(15)
P4 C15 1.848(4)
P4 C14 1.864(4)
P2 C21 1.871(4)
P2 C28 1.872(5)
P2 P5 2.2222(15)
P5 C25 1.860(4)
P5 C24 1.867(5)
P3 C38 1.866(4)
P3 C31 1.871(4)
P3 P6 2.2204(15)
P6 C35 1.858(4)
P6 C34 1.884(4)
P7 C51 1.830(4)
P7 C41 1.837(5)
P7 C61 1.847(4)
P8 C91 1.838(4)
P8 C71 1.843(4)
P8 C81 1.845(4)
C41 C46 1.386(6)
C41 C42 1.399(6)
C71 C76 1.373(6)
C71 C72 1.388(7)
C81 C82 1.379(6)
C81 C86 1.395(6)
C51 C52 1.392(6)
C51 C56 1.393(6)
C17 C16 1.347(7)
C17 C18 1.491(7)
C17 C171 1.518(8)
C84 C83 1.362(7)
C84 C85 1.373(7)
C61 C66 1.384(6)
C61 C62 1.421(7)
C13 C12 1.344(7)
C13 C14 1.509(6)
C13 C131 1.524(6)
C21 C22 1.518(7)
C16 C15 1.501(7)
C16 C161 1.513(6)
C28 C27 1.493(6)
C38 C37 1.519(6)
C34 C33 1.502(7)
C36 C37 1.340(7)
C36 C361 1.499(7)
C36 C35 1.511(6)
C33 C32 1.344(6)
C33 C331 1.513(6)
C52 C53 1.382(6)
C11 C12 1.509(7)
C23 C22 1.344(7)
C23 C231 1.507(7)
C23 C24 1.514(7)
C27 C26 1.334(7)
C27 C271 1.499(6)
C72 C73 1.367(7)
C37 C371 1.503(6)
C22 C221 1.499(7)
C45 C44 1.383(7)
C45 C46 1.394(7)
C74 C75 1.349(7)
C74 C73 1.394(7)
C55 C54 1.392(9)
C55 C56 1.400(8)
C54 C53 1.360(9)
C44 C43 1.375(7)
C86 C85 1.384(6)
C26 C25 1.502(6)
C26 C261 1.510(6)
C12 C121 1.510(6)
C42 C43 1.400(6)
C32 C321 1.500(6)
C32 C31 1.512(6)
C62 C63 1.376(7)
C75 C76 1.387(6)
C65 C64 1.378(9)
C65 C66 1.390(7)
C64 C63 1.374(8)
C82 C83 1.383(7)
C91 C96 1.354(18)
C91 C92 1.387(11)
C91 C92A 1.405(18)
C91 C96A 1.45(3)
C94 C95A 1.23(3)
C94 C93A 1.41(2)
C94 C95 1.42(2)
C94 C93 1.433(15)
C92 C93 1.386(14)
C95 C96 1.45(3)
C92A C93A 1.39(2)
C95A C96A 1.30(5)
C11S C16S 1.322(11)
C11S C12S 1.339(13)
C11S C17S 1.444(13)
C12S C13S 1.512(15)
C13S C14S 1.299(13)
C14S C15S 1.375(13)
C15S C16S 1.358(13)
O2S C21S 1.424(9)
O2S C24S 1.427(9)
C21S C22S 1.502(10)
C22S C23S 1.416(12)
C23S C24S 1.491(12)
O2P C24P 1.442(16)
O2P C21P 1.466(16)
C21P C22P 1.476(16)
C22P C23P 1.372(18)
C23P C24P 1.494(17)
O3S C34S 1.445(11)
O3S C31S 1.502(10)
C31S C32S 1.486(12)
C32S C33S 1.376(10)
C33S C34S 1.456(12)
